data_2220981
loop_
_publ_author_name
'Li, Hongqi'
'Hakim Al-arique, Q. N. M.'
'Yathirajan, H. S.'
'Narayana, B.'
'Ramesha, A. R.'

_publ_section_title
;
 4-(4-Carboxybenzyl)-1-methylpiperazin-1-ium picrate
;
_journal_coeditor_code BI2341
_journal_issue 3
_journal_name_full 'Acta Crystallographica Section E'
_journal_page_first o518
_journal_paper_doi 10.1107/S1600536809004474
_journal_volume 65
_journal_year 2009
_chemical_formula_iupac 'C13 H19 N2 O2 + , C6 H2 N3 O7 -'
_chemical_formula_moiety 'C13 H19 N2 O2 + , C6 H2 N3 O7 -'
_chemical_formula_sum 'C19 H21 N5 O9'
_chemical_formula_weight 463.41
_chemical_melting_point_gt 510
_chemical_melting_point_lt 504
_chemical_name_systematic
;
4-(4-Carboxybenzyl)-1-methylpiperazin-1-ium picrate
;
_space_group_IT_number 2
_symmetry_cell_setting triclinic
_symmetry_space_group_name_Hall '-P 1'
_symmetry_space_group_name_H-M 'P -1'
_atom_sites_solution_hydrogens geom
_atom_sites_solution_primary direct
_atom_sites_solution_secondary difmap
_cell_angle_alpha 86.448(2)
_cell_angle_beta 79.145(2)
_cell_angle_gamma 79.950(2)
_cell_formula_units_Z 2
_cell_length_a 7.3020(12)
_cell_length_b 9.5993(16)
_cell_length_c 15.131(3)
_cell_measurement_reflns_used 1962
_cell_measurement_temperature 296(2)
_cell_measurement_theta_max 26.87
_cell_measurement_theta_min 2.52
_cell_volume 1025.2(3)
_computing_cell_refinement 'SAINT (Bruker, 2001)'
_computing_data_collection 'SMART (Bruker, 2001)'
_computing_data_reduction 'SAINT (Bruker, 2001)'
_computing_molecular_graphics 'SHELXTL (Sheldrick, 2008)'
_computing_publication_material 'SHELXTL (Sheldrick, 2008)'
_computing_structure_refinement 'SHELXL97 (Sheldrick, 2008)'
_computing_structure_solution 'SHELXS97 (Sheldrick, 2008)'
_diffrn_ambient_temperature 296(2)
_diffrn_measured_fraction_theta_full 0.980
_diffrn_measured_fraction_theta_max 0.980
_diffrn_measurement_device_type 'Bruker SMART CCD'
_diffrn_measurement_method '\f and \w'
_diffrn_radiation_monochromator graphite
_diffrn_radiation_source 'fine-focus sealed tube'
_diffrn_radiation_type MoK\a
_diffrn_radiation_wavelength 0.71073
_diffrn_reflns_av_R_equivalents 0.0159
_diffrn_reflns_av_sigmaI/netI 0.0309
_diffrn_reflns_limit_h_max 6
_diffrn_reflns_limit_h_min -8
_diffrn_reflns_limit_k_max 9
_diffrn_reflns_limit_k_min -11
_diffrn_reflns_limit_l_max 18
_diffrn_reflns_limit_l_min -18
_diffrn_reflns_number 5373
_diffrn_reflns_theta_full 25.04
_diffrn_reflns_theta_max 25.04
_diffrn_reflns_theta_min 2.16
_diffrn_standards_number 0
_exptl_absorpt_coefficient_mu 0.121
_exptl_absorpt_correction_T_max 0.9761
_exptl_absorpt_correction_T_min 0.9645
_exptl_absorpt_correction_type multi-scan
_exptl_absorpt_process_details '(SADABS; Sheldrick, 2004)'
_exptl_crystal_colour colourless
_exptl_crystal_density_diffrn 1.501
_exptl_crystal_density_method 'not measured'
_exptl_crystal_description block
_exptl_crystal_F_000 484
_exptl_crystal_size_max 0.30
_exptl_crystal_size_mid 0.20
_exptl_crystal_size_min 0.20
_refine_diff_density_max 0.181
_refine_diff_density_min -0.167
_refine_ls_extinction_coef 0.023(2)
_refine_ls_extinction_expression Fc^*^=kFc[1+0.001xFc^2^\l^3^/sin(2\q)]^-1/4^
_refine_ls_extinction_method 'SHELXL97 (Sheldrick, 2008)'
_refine_ls_goodness_of_fit_ref 1.058
_refine_ls_hydrogen_treatment mixed
_refine_ls_matrix_type full
_refine_ls_number_parameters 305
_refine_ls_number_reflns 3565
_refine_ls_number_restraints 0
_refine_ls_restrained_S_all 1.058
_refine_ls_R_factor_all 0.0543
_refine_ls_R_factor_gt 0.0396
_refine_ls_shift/su_max 0.000
_refine_ls_shift/su_mean 0.000
_refine_ls_structure_factor_coef Fsqd
_refine_ls_weighting_details 'calc w = 1/[\s^2^(Fo^2^)+(0.0447P)^2^+0.2218P] where P=(Fo^2^+2Fc^2^)/3'
_refine_ls_weighting_scheme calc
_refine_ls_wR_factor_gt 0.0948
_refine_ls_wR_factor_ref 0.1044
_reflns_number_gt 2745
_reflns_number_total 3565
_reflns_threshold_expression I>2\s(I)
_cod_data_source_file bi2341.cif
_cod_data_source_block I
_cod_database_code 2220981
_cod_database_fobs_code 2220981

loop_
_symmetry_equiv_pos_as_xyz
'x, y, z'
'-x, -y, -z'

loop_
_atom_site_type_symbol
_atom_site_label
_atom_site_fract_x
_atom_site_fract_y
_atom_site_fract_z
_atom_site_U_iso_or_equiv
_atom_site_adp_type
_atom_site_calc_flag
_atom_site_refinement_flags
_atom_site_occupancy
_atom_site_disorder_assembly
_atom_site_disorder_group
C C1 0.5333(3) 1.0778(2) 0.14228(14) 0.0426(5) Uani d . 1 . .
C C2 0.6431(3) 1.0691(2) 0.05175(13) 0.0438(5) Uani d . 1 . .
C C3 0.7751(3) 0.9547(2) 0.02127(13) 0.0430(5) Uani d . 1 . .
H H3 0.8395 0.9546 -0.0379 0.052 Uiso calc R 1 . .
C C4 0.8126(3) 0.8398(2) 0.07793(12) 0.0379(4) Uani d . 1 . .
C C5 0.7175(2) 0.83776(19) 0.16598(12) 0.0359(4) Uani d . 1 . .
H H5 0.7422 0.7595 0.2039 0.043 Uiso calc R 1 . .
C C6 0.5870(3) 0.9521(2) 0.19627(12) 0.0372(4) Uani d . 1 . .
C C7 0.1636(3) 1.33630(19) 0.60024(12) 0.0366(4) Uani d . 1 . .
C C8 0.1280(2) 1.18702(18) 0.60753(11) 0.0320(4) Uani d . 1 . .
C C9 0.2178(3) 1.09572(19) 0.53938(12) 0.0380(4) Uani d . 1 . .
H H9 0.2943 1.1292 0.4892 0.046 Uiso calc R 1 . .
C C10 0.1949(3) 0.95535(19) 0.54527(12) 0.0391(4) Uani d . 1 . .
H H10 0.2557 0.8954 0.4989 0.047 Uiso calc R 1 . .
C C11 0.0818(2) 0.90303(18) 0.61993(12) 0.0349(4) Uani d . 1 . .
C C12 -0.0108(2) 0.99528(18) 0.68722(12) 0.0361(4) Uani d . 1 . .
H H12 -0.0897 0.9622 0.7367 0.043 Uiso calc R 1 . .
C C13 0.0123(2) 1.13606(18) 0.68187(12) 0.0348(4) Uani d . 1 . .
H H13 -0.0494 1.1964 0.7279 0.042 Uiso calc R 1 . .
C C14 0.0608(3) 0.74891(19) 0.62770(13) 0.0413(5) Uani d . 1 . .
H H14A -0.0640 0.7413 0.6616 0.050 Uiso calc R 1 . .
H H14B 0.0677 0.7156 0.5677 0.050 Uiso calc R 1 . .
C C15 0.3984(3) 0.6541(2) 0.62183(12) 0.0399(5) Uani d . 1 . .
H H15A 0.4281 0.7488 0.6208 0.048 Uiso calc R 1 . .
H H15B 0.4063 0.6282 0.5601 0.048 Uiso calc R 1 . .
C C16 0.5410(3) 0.5522(2) 0.66450(12) 0.0415(5) Uani d . 1 . .
H H16A 0.5196 0.4562 0.6598 0.050 Uiso calc R 1 . .
H H16B 0.6674 0.5591 0.6324 0.050 Uiso calc R 1 . .
C C17 0.3292(3) 0.5816(2) 0.80965(12) 0.0402(5) Uani d . 1 . .
H H17A 0.3189 0.6046 0.8721 0.048 Uiso calc R 1 . .
H H17B 0.2985 0.4875 0.8083 0.048 Uiso calc R 1 . .
C C18 0.1914(3) 0.68674(19) 0.76667(12) 0.0375(4) Uani d . 1 . .
H H18A 0.0639 0.6846 0.7991 0.045 Uiso calc R 1 . .
H H18B 0.2190 0.7813 0.7701 0.045 Uiso calc R 1 . .
C C19 0.6653(3) 0.4834(2) 0.80485(15) 0.0598(6) Uani d . 1 . .
H H19A 0.6595 0.5121 0.8651 0.090 Uiso calc R 1 . .
H H19B 0.7903 0.4841 0.7710 0.090 Uiso calc R 1 . .
H H19C 0.6355 0.3896 0.8065 0.090 Uiso calc R 1 . .
N N1 0.6141(3) 1.1856(2) -0.01420(15) 0.0587(5) Uani d . 1 . .
N N2 0.9524(2) 0.71935(19) 0.04516(11) 0.0471(4) Uani d . 1 . .
N N3 0.4925(2) 0.9427(2) 0.28970(11) 0.0469(4) Uani d . 1 . .
N N4 0.2038(2) 0.65332(14) 0.67160(9) 0.0340(4) Uani d . 1 . .
N N5 0.5264(2) 0.58329(17) 0.76126(10) 0.0375(4) Uani d . 1 . .
O O1 0.4059(2) 1.17657(15) 0.17135(11) 0.0614(4) Uani d . 1 . .
O O2 0.5114(3) 1.2956(2) 0.00975(14) 0.0921(6) Uani d . 1 . .
O O3 0.6952(3) 1.16659(19) -0.09220(12) 0.0799(6) Uani d . 1 . .
O O4 1.0379(2) 0.72647(18) -0.03240(10) 0.0680(5) Uani d . 1 . .
O O5 0.9804(2) 0.61680(16) 0.09632(11) 0.0649(5) Uani d . 1 . .
O O6 0.4639(2) 0.82634(18) 0.32167(10) 0.0633(4) Uani d . 1 . .
O O7 0.4470(2) 1.05126(19) 0.33248(10) 0.0707(5) Uani d . 1 . .
O O8 0.1067(2) 1.40458(13) 0.67570(8) 0.0445(4) Uani d . 1 . .
H H8 0.1397 1.4825 0.6691 0.067 Uiso calc R 1 . .
O O9 0.2400(2) 1.38891(15) 0.53152(9) 0.0605(4) Uani d . 1 . .
H H5A 0.551(3) 0.669(2) 0.7674(13) 0.045(6) Uiso d . 1 . .

loop_
_atom_site_aniso_label
_atom_site_aniso_U_11
_atom_site_aniso_U_22
_atom_site_aniso_U_33
_atom_site_aniso_U_12
_atom_site_aniso_U_13
_atom_site_aniso_U_23
C1 0.0386(11) 0.0359(11) 0.0586(13) -0.0106(8) -0.0166(9) -0.0054(9)
C2 0.0462(12) 0.0407(11) 0.0508(12) -0.0163(9) -0.0195(10) 0.0092(9)
C3 0.0449(11) 0.0537(13) 0.0350(10) -0.0208(10) -0.0079(9) 0.0021(9)
C4 0.0359(10) 0.0421(11) 0.0355(10) -0.0087(8) -0.0032(8) -0.0036(8)
C5 0.0377(10) 0.0382(10) 0.0345(10) -0.0097(8) -0.0102(8) -0.0007(8)
C6 0.0368(10) 0.0426(11) 0.0348(10) -0.0100(8) -0.0079(8) -0.0059(8)
C7 0.0393(10) 0.0345(10) 0.0353(10) -0.0079(8) -0.0036(8) -0.0002(8)
C8 0.0339(9) 0.0298(9) 0.0334(9) -0.0060(7) -0.0086(8) -0.0001(7)
C9 0.0457(11) 0.0366(10) 0.0307(9) -0.0071(8) -0.0045(8) 0.0000(8)
C10 0.0491(11) 0.0327(10) 0.0349(10) -0.0028(8) -0.0081(9) -0.0067(8)
C11 0.0360(10) 0.0296(10) 0.0423(10) -0.0070(7) -0.0141(8) 0.0004(8)
C12 0.0311(10) 0.0339(10) 0.0415(10) -0.0064(7) -0.0026(8) 0.0042(8)
C13 0.0327(9) 0.0311(10) 0.0378(10) -0.0029(7) -0.0008(8) -0.0027(8)
C14 0.0461(11) 0.0317(10) 0.0503(11) -0.0104(8) -0.0157(9) -0.0015(8)
C15 0.0448(11) 0.0371(10) 0.0347(10) -0.0087(8) 0.0013(8) 0.0020(8)
C16 0.0423(11) 0.0371(11) 0.0385(10) -0.0016(8) 0.0047(8) -0.0018(8)
C17 0.0392(10) 0.0418(11) 0.0348(10) -0.0040(8) 0.0030(8) -0.0016(8)
C18 0.0349(10) 0.0371(10) 0.0380(10) -0.0026(8) -0.0013(8) -0.0070(8)
C19 0.0513(13) 0.0579(14) 0.0596(14) 0.0144(11) -0.0087(11) 0.0092(11)
N1 0.0678(13) 0.0507(12) 0.0688(14) -0.0265(10) -0.0316(11) 0.0184(10)
N2 0.0420(10) 0.0529(11) 0.0439(10) -0.0091(8) 0.0012(8) -0.0076(8)
N3 0.0368(9) 0.0614(12) 0.0420(9) -0.0061(8) -0.0046(7) -0.0111(9)
N4 0.0385(8) 0.0289(8) 0.0338(8) -0.0064(6) -0.0031(6) -0.0028(6)
N5 0.0363(9) 0.0317(9) 0.0407(9) -0.0006(7) -0.0023(7) -0.0001(7)
O1 0.0513(9) 0.0413(9) 0.0904(12) -0.0006(7) -0.0138(8) -0.0095(8)
O2 0.1085(16) 0.0526(11) 0.1104(16) 0.0045(11) -0.0328(12) 0.0230(11)
O3 0.1177(16) 0.0729(12) 0.0587(11) -0.0338(11) -0.0321(11) 0.0242(9)
O4 0.0656(10) 0.0825(12) 0.0461(9) -0.0069(9) 0.0138(8) -0.0138(8)
O5 0.0638(10) 0.0524(10) 0.0677(10) 0.0059(8) -0.0006(8) 0.0038(8)
O6 0.0623(10) 0.0701(11) 0.0503(9) -0.0117(8) 0.0055(7) 0.0075(8)
O7 0.0693(11) 0.0822(12) 0.0591(10) -0.0126(9) 0.0035(8) -0.0371(9)
O8 0.0599(9) 0.0308(7) 0.0409(7) -0.0161(6) 0.0051(6) -0.0049(6)
O9 0.0948(12) 0.0441(9) 0.0388(8) -0.0271(8) 0.0105(8) 0.0014(6)

loop_
_atom_type_symbol
_atom_type_description
_atom_type_scat_dispersion_real
_atom_type_scat_dispersion_imag
_atom_type_scat_source
C C 0.0033 0.0016 'International Tables Vol C Tables 4.2.6.8 and 6.1.1.4'
H H 0.0000 0.0000 'International Tables Vol C Tables 4.2.6.8 and 6.1.1.4'
N N 0.0061 0.0033 'International Tables Vol C Tables 4.2.6.8 and 6.1.1.4'
O O 0.0106 0.0060 'International Tables Vol C Tables 4.2.6.8 and 6.1.1.4'

loop_
_geom_angle_atom_site_label_1
_geom_angle_atom_site_label_2
_geom_angle_atom_site_label_3
_geom_angle_site_symmetry_1
_geom_angle_site_symmetry_3
_geom_angle
_geom_angle_publ_flag
O1 C1 C2 . . 125.88(19) ?
O1 C1 C6 . . 122.99(19) ?
C2 C1 C6 . . 111.10(16) ?
C3 C2 C1 . . 123.83(18) ?
C3 C2 N1 . . 115.70(19) ?
C1 C2 N1 . . 120.46(19) ?
C2 C3 C4 . . 120.19(18) ?
C2 C3 H3 . . 119.9 ?
C4 C3 H3 . . 119.9 ?
C3 C4 C5 . . 120.72(17) ?
C3 C4 N2 . . 119.81(17) ?
C5 C4 N2 . . 119.47(17) ?
C6 C5 C4 . . 118.97(17) ?
C6 C5 H5 . . 120.5 ?
C4 C5 H5 . . 120.5 ?
C5 C6 C1 . . 125.15(17) ?
C5 C6 N3 . . 115.99(17) ?
C1 C6 N3 . . 118.84(16) ?
O9 C7 O8 . . 123.05(17) ?
O9 C7 C8 . . 123.12(16) ?
O8 C7 C8 . . 113.82(15) ?
C9 C8 C13 . . 119.15(16) ?
C9 C8 C7 . . 118.80(16) ?
C13 C8 C7 . . 122.01(15) ?
C10 C9 C8 . . 120.65(17) ?
C10 C9 H9 . . 119.7 ?
C8 C9 H9 . . 119.7 ?
C9 C10 C11 . . 120.59(16) ?
C9 C10 H10 . . 119.7 ?
C11 C10 H10 . . 119.7 ?
C12 C11 C10 . . 118.64(16) ?
C12 C11 C14 . . 120.67(16) ?
C10 C11 C14 . . 120.69(16) ?
C13 C12 C11 . . 121.00(17) ?
C13 C12 H12 . . 119.5 ?
C11 C12 H12 . . 119.5 ?
C12 C13 C8 . . 119.95(16) ?
C12 C13 H13 . . 120.0 ?
C8 C13 H13 . . 120.0 ?
N4 C14 C11 . . 115.44(15) ?
N4 C14 H14A . . 108.4 ?
C11 C14 H14A . . 108.4 ?
N4 C14 H14B . . 108.4 ?
C11 C14 H14B . . 108.4 ?
H14A C14 H14B . . 107.5 ?
N4 C15 C16 . . 111.45(14) ?
N4 C15 H15A . . 109.3 ?
C16 C15 H15A . . 109.3 ?
N4 C15 H15B . . 109.3 ?
C16 C15 H15B . . 109.3 ?
H15A C15 H15B . . 108.0 ?
N5 C16 C15 . . 111.14(14) ?
N5 C16 H16A . . 109.4 ?
C15 C16 H16A . . 109.4 ?
N5 C16 H16B . . 109.4 ?
C15 C16 H16B . . 109.4 ?
H16A C16 H16B . . 108.0 ?
N5 C17 C18 . . 110.62(15) ?
N5 C17 H17A . . 109.5 ?
C18 C17 H17A . . 109.5 ?
N5 C17 H17B . . 109.5 ?
C18 C17 H17B . . 109.5 ?
H17A C17 H17B . . 108.1 ?
N4 C18 C17 . . 110.48(14) ?
N4 C18 H18A . . 109.6 ?
C17 C18 H18A . . 109.6 ?
N4 C18 H18B . . 109.6 ?
C17 C18 H18B . . 109.6 ?
H18A C18 H18B . . 108.1 ?
N5 C19 H19A . . 109.5 ?
N5 C19 H19B . . 109.5 ?
H19A C19 H19B . . 109.5 ?
N5 C19 H19C . . 109.5 ?
H19A C19 H19C . . 109.5 ?
H19B C19 H19C . . 109.5 ?
O2 N1 O3 . . 122.7(2) ?
O2 N1 C2 . . 119.6(2) ?
O3 N1 C2 . . 117.7(2) ?
O4 N2 O5 . . 123.64(17) ?
O4 N2 C4 . . 117.71(17) ?
O5 N2 C4 . . 118.64(16) ?
O7 N3 O6 . . 123.34(18) ?
O7 N3 C6 . . 118.32(18) ?
O6 N3 C6 . . 118.34(17) ?
C18 N4 C15 . . 110.02(14) ?
C18 N4 C14 . . 112.50(13) ?
C15 N4 C14 . . 111.92(14) ?
C17 N5 C19 . . 111.33(15) ?
C17 N5 C16 . . 109.59(15) ?
C19 N5 C16 . . 112.03(15) ?
C17 N5 H5A . . 106.5(13) ?
C19 N5 H5A . . 105.9(13) ?
C16 N5 H5A . . 111.3(13) ?
C7 O8 H8 . . 109.5 ?

loop_
_geom_bond_atom_site_label_1
_geom_bond_atom_site_label_2
_geom_bond_site_symmetry_2
_geom_bond_distance
_geom_bond_publ_flag
C1 O1 . 1.244(2) ?
C1 C2 . 1.450(3) ?
C1 C6 . 1.453(3) ?
C2 C3 . 1.369(3) ?
C2 N1 . 1.466(3) ?
C3 C4 . 1.375(3) ?
C3 H3 . 0.930 ?
C4 C5 . 1.382(2) ?
C4 N2 . 1.447(2) ?
C5 C6 . 1.362(2) ?
C5 H5 . 0.930 ?
C6 N3 . 1.456(2) ?
C7 O9 . 1.209(2) ?
C7 O8 . 1.313(2) ?
C7 C8 . 1.494(2) ?
C8 C9 . 1.385(2) ?
C8 C13 . 1.391(2) ?
C9 C10 . 1.382(3) ?
C9 H9 . 0.930 ?
C10 C11 . 1.390(3) ?
C10 H10 . 0.930 ?
C11 C12 . 1.386(2) ?
C11 C14 . 1.509(2) ?
C12 C13 . 1.386(2) ?
C12 H12 . 0.930 ?
C13 H13 . 0.930 ?
C14 N4 . 1.491(2) ?
C14 H14A . 0.970 ?
C14 H14B . 0.970 ?
C15 N4 . 1.479(2) ?
C15 C16 . 1.509(3) ?
C15 H15A . 0.970 ?
C15 H15B . 0.970 ?
C16 N5 . 1.493(2) ?
C16 H16A . 0.970 ?
C16 H16B . 0.970 ?
C17 N5 . 1.490(2) ?
C17 C18 . 1.505(2) ?
C17 H17A . 0.970 ?
C17 H17B . 0.970 ?
C18 N4 . 1.476(2) ?
C18 H18A . 0.970 ?
C18 H18B . 0.970 ?
C19 N5 . 1.489(2) ?
C19 H19A . 0.960 ?
C19 H19B . 0.960 ?
C19 H19C . 0.960 ?
N1 O2 . 1.215(3) ?
N1 O3 . 1.226(3) ?
N2 O4 . 1.225(2) ?
N2 O5 . 1.227(2) ?
N3 O7 . 1.223(2) ?
N3 O6 . 1.226(2) ?
N5 H5A . 0.89(2) ?
O8 H8 . 0.820 ?

loop_
_geom_hbond_atom_site_label_D
_geom_hbond_atom_site_label_H
_geom_hbond_atom_site_label_A
_geom_hbond_site_symmetry_A
_geom_hbond_distance_DH
_geom_hbond_distance_HA
_geom_hbond_distance_DA
_geom_hbond_angle_DHA
O8 H8 N4 1_565 0.82 1.79 2.6006(19) 172.0
N5 H5A O1 2_676 0.89(2) 1.89(2) 2.734(2) 156.9(18)

loop_
_geom_torsion_atom_site_label_1
_geom_torsion_atom_site_label_2
_geom_torsion_atom_site_label_3
_geom_torsion_atom_site_label_4
_geom_torsion_site_symmetry_1
_geom_torsion_site_symmetry_2
_geom_torsion_site_symmetry_3
_geom_torsion_site_symmetry_4
_geom_torsion
_geom_torsion_publ_flag
O1 C1 C2 C3 . . . . -176.28(19) ?
C6 C1 C2 C3 . . . . 2.0(3) ?
O1 C1 C2 N1 . . . . 2.5(3) ?
C6 C1 C2 N1 . . . . -179.22(16) ?
C1 C2 C3 C4 . . . . -1.1(3) ?
N1 C2 C3 C4 . . . . -179.94(17) ?
C2 C3 C4 C5 . . . . 0.3(3) ?
C2 C3 C4 N2 . . . . -179.94(17) ?
C3 C4 C5 C6 . . . . -0.7(3) ?
N2 C4 C5 C6 . . . . 179.59(16) ?
C4 C5 C6 C1 . . . . 1.9(3) ?
C4 C5 C6 N3 . . . . -179.92(16) ?
O1 C1 C6 C5 . . . . 175.93(18) ?
C2 C1 C6 C5 . . . . -2.4(3) ?
O1 C1 C6 N3 . . . . -2.2(3) ?
C2 C1 C6 N3 . . . . 179.41(16) ?
O9 C7 C8 C9 . . . . 13.3(3) ?
O8 C7 C8 C9 . . . . -165.86(16) ?
O9 C7 C8 C13 . . . . -168.83(19) ?
O8 C7 C8 C13 . . . . 12.1(2) ?
C13 C8 C9 C10 . . . . -0.7(3) ?
C7 C8 C9 C10 . . . . 177.30(16) ?
C8 C9 C10 C11 . . . . -0.3(3) ?
C9 C10 C11 C12 . . . . 1.5(3) ?
C9 C10 C11 C14 . . . . -178.33(16) ?
C10 C11 C12 C13 . . . . -1.8(3) ?
C14 C11 C12 C13 . . . . 178.01(16) ?
C11 C12 C13 C8 . . . . 0.9(3) ?
C9 C8 C13 C12 . . . . 0.4(3) ?
C7 C8 C13 C12 . . . . -177.54(16) ?
C12 C11 C14 N4 . . . . -90.9(2) ?
C10 C11 C14 N4 . . . . 88.9(2) ?
N4 C15 C16 N5 . . . . -55.9(2) ?
N5 C17 C18 N4 . . . . 59.5(2) ?
C3 C2 N1 O2 . . . . -173.7(2) ?
C1 C2 N1 O2 . . . . 7.4(3) ?
C3 C2 N1 O3 . . . . 6.7(3) ?
C1 C2 N1 O3 . . . . -172.20(18) ?
C3 C4 N2 O4 . . . . 2.3(3) ?
C5 C4 N2 O4 . . . . -177.91(17) ?
C3 C4 N2 O5 . . . . -178.37(18) ?
C5 C4 N2 O5 . . . . 1.4(3) ?
C5 C6 N3 O7 . . . . 146.71(18) ?
C1 C6 N3 O7 . . . . -35.0(2) ?
C5 C6 N3 O6 . . . . -32.8(2) ?
C1 C6 N3 O6 . . . . 145.57(18) ?
C17 C18 N4 C15 . . . . -58.31(19) ?
C17 C18 N4 C14 . . . . 176.17(15) ?
C16 C15 N4 C18 . . . . 56.68(19) ?
C16 C15 N4 C14 . . . . -177.48(15) ?
C11 C14 N4 C18 . . . . 64.0(2) ?
C11 C14 N4 C15 . . . . -60.5(2) ?
C18 C17 N5 C19 . . . . 178.02(17) ?
C18 C17 N5 C16 . . . . -57.47(19) ?
C15 C16 N5 C17 . . . . 55.6(2) ?
C15 C16 N5 C19 . . . . 179.69(17) ?
